data_9010383
loop_
_publ_author_name
'McCubbin, F. M.'
'Mason, H. E.'
'Park, H.'
'Phillips, B. L.'
'Parise, J. B.'
'Nekvasil, H.'
'Lindsley, D. H.'

_publ_section_title
;Synthesis and characterization of low-OH- fluor-chlorapatite: a
 single-crystal XRD and NMR spectroscopic study Locality: synthetic
;
_journal_name_full 'American Mineralogist'
_journal_page_first 210
_journal_page_last 216
_journal_paper_doi 10.2138/am.2008.2557
_journal_volume 93
_journal_year 2008
_chemical_formula_sum 'Ca5 Cl0.4 F0.5 H0.1 O12.1 P3'
_chemical_name_mineral Apatite-(CaF)
_space_group_IT_number 176
_symmetry_space_group_name_Hall '-P 6c'
_symmetry_space_group_name_H-M 'P 63/m'
_cell_angle_alpha 90
_cell_angle_beta 90
_cell_angle_gamma 120
_cell_formula_units_Z 2
_cell_length_a 9.441
_cell_length_b 9.441
_cell_length_c 6.835
_cell_volume 527.600
_exptl_crystal_density_diffrn 3.215
_cod_original_formula_sum 'Ca5 Cl.4 P3 F.5 O12.1 H.1'
_cod_database_code 9010383

loop_
_symmetry_equiv_pos_as_xyz
x,y,z
-x+y,-x,1/2-z
x-y,x,1/2+z
y,-x+y,-z
-y,x-y,z
x,y,1/2-z
-x,-y,1/2+z
x-y,x,-z
-x+y,-x,z
-y,x-y,1/2-z
y,-x+y,1/2+z
-x,-y,-z

loop_
_atom_site_aniso_label
_atom_site_aniso_U_11
_atom_site_aniso_U_22
_atom_site_aniso_U_33
_atom_site_aniso_U_12
_atom_site_aniso_U_13
_atom_site_aniso_U_23
Ca1 0.00530 0.00530 0.00080 0.00263 0.00000 0.00000
Ca2 0.00250 0.01200 0.00210 0.00090 0.00000 0.00000
Cl 0.00220 0.00220 0.08100 0.00110 0.00000 0.00000
P 0.00240 0.00240 0.00080 0.00190 0.00000 0.00000
F 0.00700 0.00700 0.04200 0.00350 0.00000 0.00000
O1 0.00330 0.00680 0.00560 0.00440 0.00000 0.00000
O2 0.00690 0.00260 0.01320 0.00230 0.00000 0.00000
O3 0.00950 0.02290 0.00740 0.01280 -0.00590 -0.00930

loop_
_atom_site_label
_atom_site_fract_x
_atom_site_fract_y
_atom_site_fract_z
_atom_site_occupancy
_atom_site_U_iso_or_equiv
_atom_site_type_symbol
_atom_site_attached_hydrogens
Ca1 0.66667 0.33333 0.00159 1.00000 0.00377 Ca 0
Ca2 -0.00483 0.24902 0.25000 1.00000 0.00676 Ca 0
Cl 0.00000 0.00000 0.12600 0.20000 0.02900 Cl 0
P 0.36958 0.40062 0.25000 1.00000 0.00156 P 0
F 0.00000 0.00000 0.25000 0.50000 0.01900 F 0
O1 0.48600 0.33130 0.25000 1.00000 0.00440 O 0
O2 0.46540 0.58890 0.25000 1.00000 0.00760 O 0
O3 0.25930 0.34550 0.06950 1.00000 0.01120 O 0
O-H4 0.00000 0.00000 0.41000 0.05000 0.26000 O 1

loop_
_cod_changelog_entry_id
_cod_changelog_entry_author
_cod_changelog_entry_date
_cod_changelog_entry_text
1
;cod-tools version 3.8.0
Id: cif_guess_AMCSD_atom_types 9574 2023-05-10 09:00:05Z saulius
;
2023-05-10T18:52:31+03:00
;Derived atom types and hydrogen counts
from atom names that follow the AMCSD naming convention
(Wat == water, O-H == hydroxyl).
;

_cod_duplicate_entry 9010382
